data_2218222
loop_
_publ_author_name
'Ali, Qamar'
'Shah, Muhammad Raza'
'VanDerveer, Donald'

_publ_section_title
;
 4,4'-Diiodo-3,3'-dimethoxybiphenyl
;
_journal_coeditor_code PV2077
_journal_issue 5
_journal_name_full 'Acta Crystallographica Section E'
_journal_page_first o910
_journal_paper_doi 10.1107/S160053680801129X
_journal_volume 64
_journal_year 2008
_chemical_formula_iupac 'C14 H12 I2 O2'
_chemical_formula_moiety 'C14 H12 I2 O2'
_chemical_formula_sum 'C14 H12 I2 O2'
_chemical_formula_weight 466.04
_chemical_name_systematic
;
4,4'-diiodo-3,3'-dimethoxybiphenyl
;
_space_group_IT_number 14
_symmetry_cell_setting monoclinic
_symmetry_space_group_name_Hall '-P 2yn'
_symmetry_space_group_name_H-M 'P 1 21/n 1'
_atom_sites_solution_hydrogens geom
_atom_sites_solution_primary direct
_atom_sites_solution_secondary difmap
_audit_creation_method SHELXL-97
_cell_angle_alpha 90.00
_cell_angle_beta 102.43(3)
_cell_angle_gamma 90.00
_cell_formula_units_Z 2
_cell_length_a 6.8616(14)
_cell_length_b 7.7386(15)
_cell_length_c 13.435(3)
_cell_measurement_reflns_used 2340
_cell_measurement_temperature 153(2)
_cell_measurement_theta_max 26.3661
_cell_measurement_theta_min 3.0402
_cell_volume 696.7(3)
_computing_cell_refinement 'CrystalClear (Rigaku/MSC, 2006)'
_computing_data_collection 'CrystalClear (Rigaku/MSC, 2006)'
_computing_data_reduction 'REQAB (Jacobson, 1998) and CrystalClear (Rigaku/MSC, 2006)'
_computing_molecular_graphics 'SHELXTL (Sheldrick, 2008)'
_computing_publication_material 'SHELXTL (Sheldrick, 2008)'
_computing_structure_refinement 'SHELXTL (Sheldrick, 2008)'
_computing_structure_solution 'SHELXTL (Sheldrick, 2008)'
_diffrn_ambient_temperature 153(2)
_diffrn_detector_area_resol_mean 14.6306
_diffrn_measured_fraction_theta_full 0.987
_diffrn_measured_fraction_theta_max 0.987
_diffrn_measurement_device 'Rigaku Mercury CCD'
_diffrn_measurement_method omega
_diffrn_radiation_monochromator 'Graphite Monochromator'
_diffrn_radiation_source 'Sealed Tube'
_diffrn_radiation_type MoK\a
_diffrn_radiation_wavelength 0.71073
_diffrn_reflns_av_R_equivalents 0.0392
_diffrn_reflns_av_sigmaI/netI 0.0275
_diffrn_reflns_limit_h_max 8
_diffrn_reflns_limit_h_min -8
_diffrn_reflns_limit_k_max 9
_diffrn_reflns_limit_k_min -9
_diffrn_reflns_limit_l_max 11
_diffrn_reflns_limit_l_min -16
_diffrn_reflns_number 5295
_diffrn_reflns_reduction_process 'Lp corrections applied'
_diffrn_reflns_theta_full 26.37
_diffrn_reflns_theta_max 26.37
_diffrn_reflns_theta_min 3.06
_diffrn_standards_decay_% 0
_diffrn_standards_interval_count 0
_diffrn_standards_interval_time 0
_diffrn_standards_number 0
_exptl_absorpt_coefficient_mu 4.505
_exptl_absorpt_correction_T_max 0.337
_exptl_absorpt_correction_T_min 0.241
_exptl_absorpt_correction_type multi-scan
_exptl_absorpt_process_details '(REQAB; Jacobson, 1998)'
_exptl_crystal_colour colorless
_exptl_crystal_density_diffrn 2.222
_exptl_crystal_density_method 'not measured'
_exptl_crystal_description chip
_exptl_crystal_F_000 436
_exptl_crystal_size_max 0.36
_exptl_crystal_size_mid 0.26
_exptl_crystal_size_min 0.24
_refine_diff_density_max 1.077
_refine_diff_density_min -0.895
_refine_ls_extinction_coef 0.0437(19)
_refine_ls_extinction_expression Fc^*^=kFc[1+0.001xFc^2^\l^3^/sin(2\q)]^-1/4^
_refine_ls_extinction_method 'SHELXTL (Sheldrick, 2008)'
_refine_ls_goodness_of_fit_ref 1.133
_refine_ls_hydrogen_treatment constr
_refine_ls_matrix_type full
_refine_ls_number_parameters 84
_refine_ls_number_reflns 1417
_refine_ls_number_restraints 0
_refine_ls_restrained_S_all 1.133
_refine_ls_R_factor_all 0.0247
_refine_ls_R_factor_gt 0.0242
_refine_ls_shift/su_max 0.000
_refine_ls_shift/su_mean 0.000
_refine_ls_structure_factor_coef Fsqd
_refine_ls_weighting_details 'calc w=1/[\s^2^(Fo^2^)+(0.0318P)^2^+1.081P] where P=(Fo^2^+2Fc^2^)/3'
_refine_ls_weighting_scheme calc
_refine_ls_wR_factor_gt 0.0614
_refine_ls_wR_factor_ref 0.0620
_reflns_number_gt 1381
_reflns_number_total 1417
_reflns_threshold_expression I>2\s(I)
_cod_data_source_file pv2077.cif
_cod_data_source_block I
_cod_original_cell_volume 696.7(2)
_cod_original_sg_symbol_H-M 'P 21/n'
_cod_database_code 2218222
_cod_database_fobs_code 2218222

loop_
_symmetry_equiv_pos_as_xyz
'x, y, z'
'-x+1/2, y+1/2, -z+1/2'
'-x, -y, -z'
'x-1/2, -y-1/2, z-1/2'

loop_
_atom_site_type_symbol
_atom_site_label
_atom_site_fract_x
_atom_site_fract_y
_atom_site_fract_z
_atom_site_U_iso_or_equiv
_atom_site_adp_type
_atom_site_calc_flag
_atom_site_refinement_flags
_atom_site_occupancy
I I1 0.28040(3) 0.14667(2) 0.340534(14) 0.01974(14) Uani d . 1
O O1 0.5702(3) 0.3479(3) 0.22987(17) 0.0195(5) Uani d . 1
C C1 0.5402(4) 0.2888(3) 0.3985(2) 0.0152(5) Uani d . 1
C C2 0.6482(4) 0.3641(3) 0.3325(2) 0.0129(6) Uani d . 1
C C3 0.8273(4) 0.4479(4) 0.3731(2) 0.0151(5) Uani d . 1
H H3 0.9008 0.5005 0.3278 0.018 Uiso calc R 1
C C4 0.9026(4) 0.4569(3) 0.4787(2) 0.0139(5) Uani d . 1
C C5 0.7896(4) 0.3821(4) 0.5427(2) 0.0183(6) Uani d . 1
H H5 0.8366 0.3884 0.6153 0.022 Uiso calc R 1
C C6 0.6107(4) 0.2990(4) 0.5026(2) 0.0203(6) Uani d . 1
H H6 0.5353 0.2483 0.5475 0.024 Uiso calc R 1
C C7 0.6900(5) 0.4047(5) 0.1613(2) 0.0230(7) Uani d . 1
H H7A 0.7072 0.5277 0.1668 0.035 Uiso calc R 1
H H7B 0.6251 0.3752 0.0927 0.035 Uiso calc R 1
H H7C 0.8180 0.3493 0.1783 0.035 Uiso calc R 1

loop_
_atom_site_aniso_label
_atom_site_aniso_U_11
_atom_site_aniso_U_22
_atom_site_aniso_U_33
_atom_site_aniso_U_12
_atom_site_aniso_U_13
_atom_site_aniso_U_23
I1 0.01475(17) 0.02317(18) 0.02110(17) -0.00579(6) 0.00339(9) -0.00124(6)
O1 0.0194(10) 0.0253(12) 0.0136(10) -0.0088(8) 0.0029(8) -0.0017(7)
C1 0.0090(11) 0.0127(12) 0.0230(13) -0.0005(10) 0.0019(10) -0.0010(10)
C2 0.0140(13) 0.0108(13) 0.0137(14) 0.0005(9) 0.0024(10) -0.0009(9)
C3 0.0156(12) 0.0141(12) 0.0161(13) -0.0002(10) 0.0042(10) 0.0009(10)
C4 0.0119(12) 0.0111(11) 0.0180(13) 0.0021(10) 0.0019(10) 0.0018(10)
C5 0.0143(13) 0.0267(14) 0.0121(13) -0.0008(12) -0.0014(10) 0.0032(11)
C6 0.0148(13) 0.0258(15) 0.0200(14) 0.0004(12) 0.0028(10) 0.0021(12)
C7 0.0239(14) 0.0306(17) 0.0145(14) -0.0100(14) 0.0038(11) -0.0008(12)

loop_
_atom_type_symbol
_atom_type_description
_atom_type_scat_dispersion_real
_atom_type_scat_dispersion_imag
_atom_type_scat_source
C C 0.0033 0.0016 'International Tables Vol C Tables 4.2.6.8 and 6.1.1.4'
H H 0.0000 0.0000 'International Tables Vol C Tables 4.2.6.8 and 6.1.1.4'
O O 0.0106 0.0060 'International Tables Vol C Tables 4.2.6.8 and 6.1.1.4'
I I -0.4742 1.8119 'International Tables Vol C Tables 4.2.6.8 and 6.1.1.4'

loop_
_geom_angle_atom_site_label_1
_geom_angle_atom_site_label_2
_geom_angle_atom_site_label_3
_geom_angle_site_symmetry_3
_geom_angle
C2 O1 C7 . 117.8(2)
C6 C1 C2 . 120.0(3)
C6 C1 I1 . 119.4(2)
C2 C1 I1 . 120.5(2)
O1 C2 C3 . 123.8(3)
O1 C2 C1 . 117.0(2)
C3 C2 C1 . 119.3(3)
C2 C3 C4 . 121.4(3)
C2 C3 H3 . 119.3
C4 C3 H3 . 119.3
C5 C4 C3 . 117.9(2)
C5 C4 C4 3_766 121.2(3)
C3 C4 C4 3_766 120.9(3)
C6 C5 C4 . 120.8(3)
C6 C5 H5 . 119.6
C4 C5 H5 . 119.6
C1 C6 C5 . 120.5(3)
C1 C6 H6 . 119.7
C5 C6 H6 . 119.7
O1 C7 H7A . 109.5
O1 C7 H7B . 109.5
H7A C7 H7B . 109.5
O1 C7 H7C . 109.5
H7A C7 H7C . 109.5
H7B C7 H7C . 109.5

loop_
_geom_bond_atom_site_label_1
_geom_bond_atom_site_label_2
_geom_bond_site_symmetry_2
_geom_bond_distance
I1 C1 . 2.097(3)
O1 C2 . 1.373(4)
O1 C7 . 1.429(4)
C1 C6 . 1.380(4)
C1 C2 . 1.399(4)
C2 C3 . 1.392(4)
C3 C4 . 1.404(4)
C3 H3 . 0.9600
C4 C5 . 1.401(4)
C4 C4 3_766 1.493(5)
C5 C6 . 1.388(4)
C5 H5 . 0.9600
C6 H6 . 0.9600
C7 H7A . 0.9599
C7 H7B . 0.9599
C7 H7C . 0.9599
